data_4127322
loop_
_publ_author_name
'Li, Yang'
'Liang, Yujie'
'Dong, Junchao'
'Deng, Yi'
'Zhao, Chunyang'
'Su, Zhongmin'
'Guan, Wei'
'Bi, Xihe'
'Liu, Qun'
'Fu, Junkai'

_publ_section_title
;
 Directed Copper-Catalyzed Intermolecular Aminative Difunctionalization of
 Unactivated Alkenes.
;
_journal_name_full 'Journal of the American Chemical Society'
_journal_paper_doi 10.1021/jacs.9b07607
_journal_year 2019
_chemical_formula_moiety 'Br C26 N3 O2'
_chemical_formula_sum 'C26 Br N3 O2'
_chemical_formula_weight 466.21
_space_group_crystal_system monoclinic
_space_group_IT_number 14
_space_group_name_Hall '-P 2ybc'
_space_group_name_H-M_alt 'P 1 21/c 1'
_symmetry_Int_Tables_number 14
_symmetry_space_group_name_Hall '-P 2ybc'
_symmetry_space_group_name_H-M 'P 1 21/c 1'
_audit_creation_date 2019-09-15
_audit_creation_method
;
Olex2 1.2
(compiled 2017.08.10 svn.r3458 for OlexSys, GUI svn.r5381)
;
_cell_angle_alpha 90
_cell_angle_beta 103.776(7)
_cell_angle_gamma 90
_cell_formula_units_Z 4
_cell_length_a 16.375(2)
_cell_length_b 16.9785(19)
_cell_length_c 8.8933(10)
_cell_measurement_reflns_used 9966
_cell_measurement_temperature 293(2)
_cell_measurement_theta_max 64.267
_cell_measurement_theta_min 2.779
_cell_volume 2401.4(5)
_computing_cell_refinement 'SAINT V8.38A (?, 2016)'
_computing_data_reduction 'SAINT V8.38A (?, 2016)'
_computing_molecular_graphics 'Olex2 (Dolomanov et al., 2009)'
_computing_publication_material 'Olex2 (Dolomanov et al., 2009)'
_computing_structure_refinement 'olex2.refine (Bourhis et al., 2015)'
_computing_structure_solution 'XS (Sheldrick, 2008)'
_diffrn_ambient_temperature 293(2)
_diffrn_measured_fraction_theta_full 0.9849
_diffrn_measured_fraction_theta_max 0.9849
_diffrn_measurement_device_type 'CCD area detector'
_diffrn_measurement_method 'phi and omega scans'
_diffrn_radiation_monochromator graphite
_diffrn_radiation_type 'Cu K\a'
_diffrn_radiation_wavelength 1.54178
_diffrn_reflns_av_R_equivalents 0.0388
_diffrn_reflns_av_unetI/netI 0.0337
_diffrn_reflns_limit_h_max 19
_diffrn_reflns_limit_h_min -17
_diffrn_reflns_limit_k_max 19
_diffrn_reflns_limit_k_min -19
_diffrn_reflns_limit_l_max 10
_diffrn_reflns_limit_l_min -9
_diffrn_reflns_number 20361
_diffrn_reflns_theta_full 65.2646
_diffrn_reflns_theta_max 65.26
_diffrn_reflns_theta_min 2.78
_exptl_absorpt_coefficient_mu 2.543
_exptl_absorpt_correction_type none
_exptl_crystal_colour Colorless
_exptl_crystal_density_diffrn 1.2894
_exptl_crystal_description block
_exptl_crystal_F_000 911.9560
_exptl_crystal_size_max 0.28
_exptl_crystal_size_mid 0.16
_exptl_crystal_size_min 0.1
_refine_diff_density_max 0.6954
_refine_diff_density_min -0.7331
_refine_diff_density_rms 0.1173
_refine_ls_d_res_high 0.8488
_refine_ls_d_res_low 15.9035
_refine_ls_goodness_of_fit_ref 1.0571
_refine_ls_hydrogen_treatment undef
_refine_ls_matrix_type full
_refine_ls_number_constraints 0
_refine_ls_number_parameters 289
_refine_ls_number_reflns 4051
_refine_ls_number_restraints 0
_refine_ls_restrained_S_all 1.0571
_refine_ls_R_factor_all 0.0894
_refine_ls_R_factor_gt 0.0656
_refine_ls_shift/su_max 0.0006
_refine_ls_shift/su_mean 0.0002
_refine_ls_structure_factor_coef Fsqd
_refine_ls_weighting_details 'w=1/[\s^2^(Fo^2^)+(0.1034P)^2^+4.6342P] where P=(Fo^2^+2Fc^2^)/3'
_refine_ls_weighting_scheme calc
_refine_ls_wR_factor_gt 0.1786
_refine_ls_wR_factor_ref 0.1985
_reflns_Friedel_coverage 0.0
_reflns_limit_h_max 18
_reflns_limit_h_min -19
_reflns_limit_k_max 19
_reflns_limit_k_min 0
_reflns_limit_l_max 10
_reflns_limit_l_min 0
_reflns_number_gt 2998
_reflns_number_total 4051
_reflns_threshold_expression I>=2u(I)
_cod_data_source_file ja9b07607_si_002.cif
_cod_data_source_block 1
_cod_original_cell_volume 2401.3(5)
_cod_original_formula_sum 'Br C26 N3 O2'
_cod_database_code 4127322
_olex2_refinement_description
;
;
_olex2_submission_special_instructions 'No special instructions were received'

loop_
_space_group_symop_id
_space_group_symop_operation_xyz
1 x,y,z
2 -x,y+1/2,-z+1/2
3 -x,-y,-z
4 x,-y-1/2,z-1/2

loop_
_atom_site_label
_atom_site_type_symbol
_atom_site_fract_x
_atom_site_fract_y
_atom_site_fract_z
_atom_site_U_iso_or_equiv
_atom_site_adp_type
_atom_site_occupancy
Br1 Br 0.15703(4) 0.09091(3) 0.80672(7) 0.0635(3) Uani 1.000000
O1 O 0.1362(4) -0.2120(3) 1.3187(6) 0.0974(17) Uani 1.000000
N2 N 0.1729(3) -0.0998(2) 1.1065(5) 0.0513(11) Uani 1.000000
C3 C 0.1348(3) -0.0157(3) 0.8760(5) 0.0416(11) Uani 1.000000
N5 N 0.3062(3) -0.1054(3) 0.8714(5) 0.0505(11) Uani 1.000000
C6 C 0.0110(3) -0.1017(3) 0.6279(6) 0.0470(12) Uani 1.000000
C7 C 0.0955(3) -0.0801(3) 0.6096(6) 0.0472(12) Uani 1.000000
C9 C 0.2473(3) -0.0739(3) 0.7511(5) 0.0425(11) Uani 1.000000
C10 C -0.0548(3) -0.1208(3) 0.6505(6) 0.0456(12) Uani 1.000000
C12 C 0.1793(3) -0.0199(3) 1.0475(5) 0.0481(12) Uani 1.000000
C13 C -0.1386(4) -0.1993(3) 0.7917(6) 0.0595(14) Uani 1.000000
C14 C -0.2076(3) -0.1046(3) 0.5967(6) 0.0508(13) Uani 1.000000
C15 C 0.3950(3) -0.1024(3) 0.8912(7) 0.0557(14) Uani 1.000000
C16 C 0.4347(4) -0.0724(4) 0.7843(9) 0.0751(18) Uani 1.000000
C17 C 0.4416(3) -0.1324(3) 1.0353(8) 0.0619(15) Uani 1.000000
C18 C -0.1345(3) -0.1422(3) 0.6788(5) 0.0433(11) Uani 1.000000
C19 C -0.2895(4) -0.1798(4) 0.7387(8) 0.0734(18) Uani 1.000000
C20 C 0.2270(5) -0.1070(4) 1.2658(6) 0.0673(17) Uani 1.000000
C21 C 0.0852(4) -0.1193(4) 1.1088(8) 0.0713(17) Uani 1.000000
C22 C 0.4420(5) -0.1901(5) 1.2711(10) 0.108(3) Uani 1.000000
C23 C 0.5311(4) -0.1271(4) 1.0715(9) 0.0771(19) Uani 1.000000
C24 C -0.2179(5) -0.2181(4) 0.8184(8) 0.0743(18) Uani 1.000000
C25 C 0.5718(4) -0.0952(5) 0.9652(13) 0.094(3) Uani 1.000000
N26 N 0.3988(3) -0.1635(3) 1.1346(7) 0.0794(16) Uani 1.000000
C27 C 0.2211(6) -0.1915(4) 1.3208(8) 0.087(2) Uani 1.000000
C28 C -0.2848(4) -0.1245(4) 0.6295(8) 0.0643(15) Uani 1.000000
C29 C 0.5259(5) -0.0688(5) 0.8229(11) 0.094(2) Uani 1.000000
C34 C 0.0816(6) -0.2031(4) 1.1681(9) 0.095(2) Uani 1.000000
C0AA C 0.1580(3) -0.0800(3) 0.7712(5) 0.0363(10) Uani 1.000000
O0AA O 0.2642(2) -0.0452(3) 0.6369(4) 0.0659(11) Uani 1.000000
C4 C 0.5755(5) -0.1536(5) 1.2192(12) 0.099(3) Uani 1.000000
C1AA C 0.5318(6) -0.1843(6) 1.3168(12) 0.114(3) Uani 1.000000

loop_
_atom_site_aniso_label
_atom_site_aniso_U_11
_atom_site_aniso_U_22
_atom_site_aniso_U_33
_atom_site_aniso_U_12
_atom_site_aniso_U_13
_atom_site_aniso_U_23
Br1 0.0968(6) 0.0398(4) 0.0568(4) 0.0017(3) 0.0238(3) 0.0079(2)
O1 0.174(6) 0.063(3) 0.075(3) 0.000(3) 0.067(4) 0.019(2)
N2 0.081(3) 0.043(2) 0.034(2) -0.001(2) 0.021(2) 0.0006(18)
C3 0.056(3) 0.033(2) 0.040(3) -0.002(2) 0.018(2) 0.001(2)
N5 0.039(2) 0.055(3) 0.056(3) 0.0066(19) 0.009(2) 0.007(2)
C6 0.046(3) 0.054(3) 0.039(3) 0.003(2) 0.005(2) -0.001(2)
C7 0.040(3) 0.064(3) 0.037(3) -0.003(2) 0.007(2) 0.002(2)
C9 0.045(3) 0.045(3) 0.040(3) 0.001(2) 0.015(2) 0.001(2)
C10 0.043(3) 0.050(3) 0.042(3) 0.002(2) 0.005(2) -0.001(2)
C12 0.072(3) 0.041(3) 0.032(2) -0.006(2) 0.014(2) 0.001(2)
C13 0.081(4) 0.046(3) 0.051(3) -0.003(3) 0.015(3) -0.001(3)
C14 0.050(3) 0.055(3) 0.047(3) 0.001(2) 0.011(2) -0.009(2)
C15 0.043(3) 0.049(3) 0.074(4) 0.007(2) 0.012(3) -0.003(3)
C16 0.055(4) 0.076(4) 0.102(5) -0.000(3) 0.035(4) -0.011(4)
C17 0.046(3) 0.050(3) 0.084(4) 0.012(3) 0.004(3) -0.003(3)
C18 0.050(3) 0.039(3) 0.041(3) -0.004(2) 0.011(2) -0.008(2)
C19 0.071(4) 0.071(4) 0.089(5) -0.011(3) 0.041(4) -0.008(4)
C20 0.106(5) 0.060(4) 0.034(3) 0.009(3) 0.014(3) 0.013(2)
C21 0.081(4) 0.064(4) 0.077(4) -0.022(3) 0.035(3) 0.015(3)
C22 0.084(6) 0.108(6) 0.109(6) 0.015(5) -0.022(5) 0.031(5)
C23 0.053(4) 0.061(4) 0.110(6) 0.016(3) 0.005(4) -0.013(4)
C24 0.101(5) 0.055(4) 0.079(4) -0.016(4) 0.045(4) -0.000(3)
C25 0.048(4) 0.091(6) 0.143(8) 0.013(4) 0.025(5) -0.022(5)
N26 0.063(3) 0.080(4) 0.084(4) 0.009(3) -0.005(3) 0.023(3)
C27 0.136(7) 0.068(4) 0.063(4) 0.023(4) 0.037(4) 0.019(3)
C28 0.050(3) 0.066(4) 0.079(4) -0.005(3) 0.019(3) -0.012(3)
C29 0.058(4) 0.101(6) 0.134(7) 0.006(4) 0.044(5) -0.009(5)
C34 0.149(7) 0.070(5) 0.078(5) -0.025(5) 0.052(5) 0.011(4)
C0AA 0.037(2) 0.042(3) 0.031(2) 0.0034(19) 0.0111(19) -0.0022(19)
O0AA 0.055(2) 0.097(3) 0.051(2) 0.007(2) 0.0234(18) 0.019(2)
C4 0.067(5) 0.077(5) 0.134(8) 0.017(4) -0.013(5) 0.002(5)
C1AA 0.093(7) 0.098(6) 0.124(7) 0.022(5) -0.028(6) 0.014(6)

loop_
_atom_type_symbol
_atom_type_scat_dispersion_real
_atom_type_scat_dispersion_imag
_atom_type_scat_Cromer_Mann_a1
_atom_type_scat_Cromer_Mann_a2
_atom_type_scat_Cromer_Mann_a3
_atom_type_scat_Cromer_Mann_a4
_atom_type_scat_Cromer_Mann_b1
_atom_type_scat_Cromer_Mann_b2
_atom_type_scat_Cromer_Mann_b3
_atom_type_scat_Cromer_Mann_b4
_atom_type_scat_Cromer_Mann_c
_atom_type_scat_source
_atom_type_scat_dispersion_source
C 0.01920 0.00962 2.31000 1.02000 1.58860 0.86500 20.84390 10.20750 0.56870 51.65120 0.215599998832 'International Tables Volume C Table 6.1.1.4 (pp. 500-502)' 'Henke, Gullikson and Davis, At. Data and Nucl. Data Tables, 1993, 54, 2'
Br -0.67409 1.33002 17.17890 5.23580 5.63770 3.98510 2.17230 16.57960 0.26090 41.43280 2.95569992065 'International Tables Volume C Table 6.1.1.4 (pp. 500-502)' 'Henke, Gullikson and Davis, At. Data and Nucl. Data Tables, 1993, 54, 2'
O 0.05239 0.03376 3.04850 2.28680 1.54630 0.86700 13.27710 5.70110 0.32390 32.90890 0.250800013542 'International Tables Volume C Table 6.1.1.4 (pp. 500-502)' 'Henke, Gullikson and Davis, At. Data and Nucl. Data Tables, 1993, 54, 2'
N 0.03256 0.01839 12.21260 3.13220 2.01250 1.16630 0.00570 9.89330 28.99750 0.58260 -11.5290002823 'International Tables Volume C Table 6.1.1.4 (pp. 500-502)' 'Henke, Gullikson and Davis, At. Data and Nucl. Data Tables, 1993, 54, 2'

loop_
_geom_angle_atom_site_label_1
_geom_angle_atom_site_label_2
_geom_angle_atom_site_label_3
_geom_angle
C34 O1 C27 112.1(5)
C20 N2 C12 109.8(4)
C21 N2 C12 111.3(4)
C21 N2 C20 109.2(4)
C12 C3 Br1 106.0(3)
C0AA C3 Br1 111.7(3)
C0AA C3 C12 116.3(4)
C15 N5 C9 126.4(4)
C10 C6 C7 176.3(5)
C0AA C7 C6 109.1(4)
C0AA C9 N5 113.7(4)
O0AA C9 N5 123.5(4)
O0AA C9 C0AA 122.9(4)
C18 C10 C6 178.7(5)
C3 C12 N2 110.1(4)
C24 C13 C18 118.6(6)
C28 C14 C18 118.8(5)
C16 C15 N5 124.5(6)
C17 C15 N5 114.4(5)
C17 C15 C16 121.1(5)
C29 C16 C15 118.9(7)
C23 C17 C15 118.9(6)
N26 C17 C15 118.4(5)
N26 C17 C23 122.6(6)
C13 C18 C10 120.0(5)
C14 C18 C10 119.7(5)
C14 C18 C13 120.4(5)
C28 C19 C24 120.3(6)
C27 C20 N2 108.2(5)
C34 C21 N2 109.3(6)
C1AA C22 N26 121.4(8)
C25 C23 C17 120.3(7)
C4 C23 C17 117.6(7)
C4 C23 C25 122.1(7)
C19 C24 C13 120.6(6)
C29 C25 C23 120.2(6)
C22 N26 C17 118.8(6)
C20 C27 O1 111.2(6)
C19 C28 C14 121.3(6)
C25 C29 C16 120.5(7)
C21 C34 O1 110.9(6)
C7 C0AA C3 110.9(4)
C9 C0AA C3 114.0(4)
C9 C0AA C7 109.4(4)
C1AA C4 C23 118.9(7)
C4 C1AA C22 120.6(8)

loop_
_geom_bond_atom_site_label_1
_geom_bond_atom_site_label_2
_geom_bond_distance
Br1 C3 1.973(4)
O1 C27 1.428(10)
O1 C34 1.430(10)
N2 C12 1.468(6)
N2 C20 1.486(7)
N2 C21 1.478(8)
C3 C12 1.527(7)
C3 C0AA 1.541(6)
N5 C9 1.367(6)
N5 C15 1.423(7)
C6 C7 1.476(7)
C6 C10 1.188(7)
C7 C0AA 1.554(6)
C9 C0AA 1.517(6)
C9 O0AA 1.217(6)
C10 C18 1.434(7)
C13 C18 1.408(7)
C13 C24 1.412(9)
C14 C18 1.399(7)
C14 C28 1.404(8)
C15 C16 1.371(9)
C15 C17 1.421(8)
C16 C29 1.452(10)
C17 C23 1.426(8)
C17 N26 1.357(8)
C19 C24 1.380(10)
C19 C28 1.365(9)
C20 C27 1.527(9)
C21 C34 1.524(9)
C22 N26 1.330(9)
C22 C1AA 1.433(12)
C23 C25 1.390(12)
C23 C4 1.415(11)
C25 C29 1.384(13)
C4 C1AA 1.354(13)
